data_4101889
loop_
_publ_author_name
'Tetsuaki Fujihara'
'Yuko Katafuchi'
'Tomohiro Iwai'
'Jun Terao'
'Yasushi Tsuji'

_publ_contact_author_email ytsuji@scl.kyoto-u.ac.jp
_publ_contact_author_fax +81-75-383-2514
_publ_contact_author_name 'Yasushi Tsuji'
_publ_contact_author_phone +81-75-383-2515
_publ_section_title
;
 Palladium-Catalyzed Intermolecular Addition of Formamides to Alkynes
;
_journal_name_full 'Journal of the American Chemical Society'
_journal_page_first 2094
_journal_page_last 2098
_journal_paper_doi 10.1021/ja910038p
_journal_volume 132
_journal_year 2010
_chemical_formula_moiety 'C17 H17 N O '
_chemical_formula_sum 'C17 H17 N O'
_chemical_formula_weight 252.34
_space_group_IT_number 15
_symmetry_cell_setting monoclinic
_symmetry_Int_Tables_number 15
_symmetry_space_group_name_Hall '-C 2yc'
_symmetry_space_group_name_H-M 'C 1 2/c 1'
_audit_creation_date 2009-02-26
_audit_creation_method 'by CrystalStructure 3.8'
_cell_angle_alpha 90.0000
_cell_angle_beta 116.975(8)
_cell_angle_gamma 90.0000
_cell_formula_units_Z 8
_cell_length_a 25.137(17)
_cell_length_b 6.351(4)
_cell_length_c 19.808(13)
_cell_measurement_reflns_used 2733
_cell_measurement_temperature 153.1
_cell_measurement_theta_max 27.4
_cell_measurement_theta_min 3.3
_cell_volume 2818(3)
_computing_cell_refinement CrystalClear
_computing_data_collection CrystalClear
_computing_data_reduction CrystalStructure
_computing_publication_material 'CrystalStructure 3.8'
_computing_structure_refinement CRYSTALS
_computing_structure_solution SIR97
_diffrn_detector_area_resol_mean 14.63
_diffrn_measured_fraction_theta_full 0.977
_diffrn_measured_fraction_theta_max 0.977
_diffrn_measurement_device_type 'Rigaku Saturn'
_diffrn_measurement_method \w
_diffrn_radiation_type 'Mo K\a'
_diffrn_radiation_wavelength 0.71070
_diffrn_reflns_av_R_equivalents 0.067
_diffrn_reflns_limit_h_max 32
_diffrn_reflns_limit_h_min -32
_diffrn_reflns_limit_k_max 5
_diffrn_reflns_limit_k_min -8
_diffrn_reflns_limit_l_max 24
_diffrn_reflns_limit_l_min -20
_diffrn_reflns_number 10016
_diffrn_reflns_theta_full 27.45
_diffrn_reflns_theta_max 27.45
_exptl_absorpt_coefficient_mu 0.073
_exptl_absorpt_correction_T_max 0.985
_exptl_absorpt_correction_T_min 0.839
_exptl_absorpt_correction_type multi-scan
_exptl_absorpt_process_details 'Jacobson, R. (1998) Private communication'
_exptl_crystal_colour colorless
_exptl_crystal_density_diffrn 1.189
_exptl_crystal_density_method 'not measured'
_exptl_crystal_description plate
_exptl_crystal_F_000 1080.00
_exptl_crystal_size_max 0.20
_exptl_crystal_size_mid 0.10
_exptl_crystal_size_min 0.10
_refine_diff_density_max 0.53
_refine_diff_density_min -0.36
_refine_ls_extinction_method none
_refine_ls_goodness_of_fit_ref 1.003
_refine_ls_hydrogen_treatment refall
_refine_ls_number_parameters 189
_refine_ls_number_reflns 3150
_refine_ls_R_factor_gt 0.0659
_refine_ls_shift/su_max 0.0000
_refine_ls_structure_factor_coef Fsqd
_refine_ls_weighting_details 'w = 1/[0.0002Fo^2^ + 1.0000\s(Fo^2^)]/(4Fo^2^)'
_refine_ls_weighting_scheme calc
_refine_ls_wR_factor_ref 0.1528
_reflns_number_gt 1817
_reflns_number_total 3150
_reflns_threshold_expression F^2^>2.0\s(F^2^)
_cod_data_source_file ja910038p_si_002.cif
_cod_data_source_block 3a
_cod_original_formula_sum 'C17 H17 N O '
_cod_database_code 4101889

loop_
_symmetry_equiv_pos_site_id
_symmetry_equiv_pos_as_xyz
1 +X,+Y,+Z
2 -X,+Y,1/2-Z
3 -X,-Y,-Z
4 +X,-Y,1/2+Z
5 1/2+X,1/2+Y,+Z
6 1/2-X,1/2+Y,1/2-Z
7 1/2-X,1/2-Y,-Z
8 1/2+X,1/2-Y,1/2+Z

loop_
_atom_site_label
_atom_site_type_symbol
_atom_site_fract_x
_atom_site_fract_y
_atom_site_fract_z
_atom_site_U_iso_or_equiv
_atom_site_adp_type
_atom_site_occupancy
_atom_site_symmetry_multiplicity
_atom_site_calc_flag
_atom_site_refinement_flags
_atom_site_disorder_assembly
_atom_site_disorder_group
O(1) O 0.05921(9) 0.0615(2) 0.63311(9) 0.0362(5) Uani 1.00 1 d . . .
N(1) N 0.06365(10) 0.4056(3) 0.60742(12) 0.0345(6) Uani 1.00 1 d . . .
C(1) C 0.17612(11) 0.1604(3) 0.60543(13) 0.0271(6) Uani 1.00 1 d . . .
C(2) C 0.20555(12) 0.0890(4) 0.68043(14) 0.0345(7) Uani 1.00 1 d . . .
C(3) C 0.26627(13) 0.1056(4) 0.72124(15) 0.0420(8) Uani 1.00 1 d . . .
C(4) C 0.29953(13) 0.1977(4) 0.68985(16) 0.0429(8) Uani 1.00 1 d . . .
C(5) C 0.27156(13) 0.2711(4) 0.61624(16) 0.0406(8) Uani 1.00 1 d . . .
C(6) C 0.21063(13) 0.2530(4) 0.57466(14) 0.0339(7) Uani 1.00 1 d . . .
C(7) C 0.11045(11) 0.1431(3) 0.56124(12) 0.0258(6) Uani 1.00 1 d . . .
C(8) C 0.08017(12) 0.0738(3) 0.49036(13) 0.0301(7) Uani 1.00 1 d . . .
C(9) C 0.10285(12) -0.0250(3) 0.44103(13) 0.0294(6) Uani 1.00 1 d . . .
C(10) C 0.15085(12) -0.1645(3) 0.46833(14) 0.0327(7) Uani 1.00 1 d . . .
C(11) C 0.16820(13) -0.2632(4) 0.41917(15) 0.0390(8) Uani 1.00 1 d . . .
C(12) C 0.13849(14) -0.2212(4) 0.34206(15) 0.0395(8) Uani 1.00 1 d . . .
C(13) C 0.09073(13) -0.0831(4) 0.31408(15) 0.0383(8) Uani 1.00 1 d . . .
C(14) C 0.07271(12) 0.0130(4) 0.36328(13) 0.0343(7) Uani 1.00 1 d . . .
C(15) C 0.07568(11) 0.2016(3) 0.60364(13) 0.0282(6) Uani 1.00 1 d . . .
C(16) C 0.08194(14) 0.5728(4) 0.57241(16) 0.0443(8) Uani 1.00 1 d . . .
C(17) C 0.02835(14) 0.4679(4) 0.64603(15) 0.0446(9) Uani 1.00 1 d . . .
H(1) H 0.1827 0.0280 0.7026 0.040 Uiso 1.00 1 c R . .
H(2) H 0.2856 0.0544 0.7718 0.046 Uiso 1.00 1 c R . .
H(3) H 0.3416 0.2103 0.7186 0.049 Uiso 1.00 1 c R . .
H(4) H 0.2945 0.3332 0.5943 0.052 Uiso 1.00 1 c R . .
H(5) H 0.1914 0.3035 0.5240 0.042 Uiso 1.00 1 c R . .
H(6) H 0.0381 0.0898 0.4685 0.037 Uiso 1.00 1 c R . .
H(7) H 0.1714 -0.1932 0.5211 0.040 Uiso 1.00 1 c R . .
H(8) H 0.2008 -0.3587 0.4383 0.049 Uiso 1.00 1 c R . .
H(9) H 0.1510 -0.2883 0.3088 0.050 Uiso 1.00 1 c R . .
H(10) H 0.0706 -0.0533 0.2614 0.047 Uiso 1.00 1 c R . .
H(11) H 0.0394 0.1054 0.3442 0.041 Uiso 1.00 1 c R . .
H(12) H 0.1203 0.6228 0.6072 0.055 Uiso 1.00 1 c R . .
H(13) H 0.0539 0.6847 0.5588 0.055 Uiso 1.00 1 c R . .
H(14) H 0.0834 0.5207 0.5283 0.055 Uiso 1.00 1 c R . .
H(15) H -0.0128 0.4690 0.6106 0.057 Uiso 1.00 1 c R . .
H(16) H 0.0399 0.6041 0.6676 0.057 Uiso 1.00 1 c R . .
H(17) H 0.0348 0.3688 0.6849 0.057 Uiso 1.00 1 c R . .

loop_
_atom_site_aniso_label
_atom_site_aniso_U_11
_atom_site_aniso_U_22
_atom_site_aniso_U_33
_atom_site_aniso_U_12
_atom_site_aniso_U_13
_atom_site_aniso_U_23
O(1) 0.0481(12) 0.0333(10) 0.0361(10) -0.0016(9) 0.0268(9) 0.0016(8)
N(1) 0.0429(14) 0.0283(11) 0.0389(12) 0.0056(10) 0.0244(11) 0.0019(9)
C(1) 0.0301(14) 0.0221(12) 0.0289(12) -0.0004(10) 0.0130(11) -0.0034(10)
C(2) 0.0376(16) 0.0303(14) 0.0331(14) -0.0004(12) 0.0139(12) 0.0020(11)
C(3) 0.0391(17) 0.0368(15) 0.0389(15) 0.0025(13) 0.0080(13) 0.0022(12)
C(4) 0.0293(16) 0.0351(15) 0.0581(18) -0.0007(12) 0.0142(14) -0.0099(14)
C(5) 0.0409(17) 0.0377(15) 0.0514(17) -0.0084(13) 0.0281(14) -0.0105(13)
C(6) 0.0391(16) 0.0317(14) 0.0335(14) -0.0044(12) 0.0188(13) -0.0040(11)
C(7) 0.0320(14) 0.0239(12) 0.0245(12) 0.0005(10) 0.0156(11) 0.0025(9)
C(8) 0.0328(15) 0.0289(13) 0.0316(13) 0.0033(11) 0.0171(12) 0.0032(10)
C(9) 0.0336(14) 0.0285(12) 0.0286(13) -0.0041(11) 0.0162(11) -0.0021(10)
C(10) 0.0374(16) 0.0305(13) 0.0323(14) -0.0003(12) 0.0176(12) -0.0015(11)
C(11) 0.0442(18) 0.0319(14) 0.0460(16) 0.0027(13) 0.0249(14) -0.0053(12)
C(12) 0.0495(18) 0.0371(15) 0.0390(15) -0.0030(14) 0.0264(14) -0.0102(13)
C(13) 0.0450(18) 0.0422(16) 0.0298(14) -0.0052(13) 0.0188(13) -0.0060(12)
C(14) 0.0342(15) 0.0378(14) 0.0300(13) -0.0009(12) 0.0138(12) -0.0034(11)
C(15) 0.0321(14) 0.0278(12) 0.0221(12) 0.0000(11) 0.0100(11) -0.0002(10)
C(16) 0.055(2) 0.0281(14) 0.0522(18) 0.0021(13) 0.0267(16) 0.0040(12)
C(17) 0.053(2) 0.0425(16) 0.0455(17) 0.0112(15) 0.0288(16) -0.0010(13)

loop_
_atom_type_symbol
_atom_type_description
_atom_type_scat_dispersion_real
_atom_type_scat_dispersion_imag
_atom_type_scat_source
C C 0.003 0.002
;
International Tables for Crystallography
(1992, Vol. C, Tables 4.2.6.8 and 6.1.1.4)
;
H H 0.000 0.000
;
International Tables for Crystallography
(1992, Vol. C, Table 6.1.1.4)
;
N N 0.006 0.003
;
International Tables for Crystallography
(1992, Vol. C, Tables 4.2.6.8 and 6.1.1.4)
;
O O 0.011 0.006
;
International Tables for Crystallography
(1992, Vol. C, Tables 4.2.6.8 and 6.1.1.4)
;

loop_
_geom_angle_atom_site_label_1
_geom_angle_atom_site_label_2
_geom_angle_atom_site_label_3
_geom_angle
_geom_angle_publ_flag
_geom_angle_site_symmetry_1
_geom_angle_site_symmetry_2
_geom_angle_site_symmetry_3
C(15) N(1) C(16) 123.5(2) yes . . .
C(15) N(1) C(17) 119.7(2) yes . . .
C(16) N(1) C(17) 116.8(2) yes . . .
C(2) C(1) C(6) 117.7(2) yes . . .
C(2) C(1) C(7) 120.9(2) yes . . .
C(6) C(1) C(7) 121.3(2) yes . . .
C(1) C(2) C(3) 120.8(3) yes . . .
C(2) C(3) C(4) 120.6(2) yes . . .
C(3) C(4) C(5) 119.8(2) yes . . .
C(4) C(5) C(6) 120.0(3) yes . . .
C(1) C(6) C(5) 121.1(2) yes . . .
C(1) C(7) C(8) 126.8(2) yes . . .
C(1) C(7) C(15) 115.15(19) yes . . .
C(8) C(7) C(15) 118.0(2) yes . . .
C(7) C(8) C(9) 129.1(2) yes . . .
C(8) C(9) C(10) 122.7(2) yes . . .
C(8) C(9) C(14) 118.5(2) yes . . .
C(10) C(9) C(14) 118.7(2) yes . . .
C(9) C(10) C(11) 120.6(2) yes . . .
C(10) C(11) C(12) 120.2(2) yes . . .
C(11) C(12) C(13) 119.9(3) yes . . .
C(12) C(13) C(14) 119.8(2) yes . . .
C(9) C(14) C(13) 120.8(2) yes . . .
O(1) C(15) N(1) 122.6(2) yes . . .
O(1) C(15) C(7) 119.3(2) yes . . .
N(1) C(15) C(7) 118.2(2) yes . . .
C(1) C(2) H(1) 118.9(2) no . . .
C(3) C(2) H(1) 120.3(2) no . . .
C(2) C(3) H(2) 119.7(4) no . . .
C(4) C(3) H(2) 119.7(3) no . . .
C(3) C(4) H(3) 120.2(3) no . . .
C(5) C(4) H(3) 120.0(4) no . . .
C(4) C(5) H(4) 119.9(3) no . . .
C(6) C(5) H(4) 120.1(3) no . . .
C(1) C(6) H(5) 118.9(3) no . . .
C(5) C(6) H(5) 120.0(3) no . . .
C(7) C(8) H(6) 115.5(3) no . . .
C(9) C(8) H(6) 115.4(2) no . . .
C(9) C(10) H(7) 119.5(3) no . . .
C(11) C(10) H(7) 119.9(3) no . . .
C(10) C(11) H(8) 119.9(3) no . . .
C(12) C(11) H(8) 119.9(3) no . . .
C(11) C(12) H(9) 119.6(3) no . . .
C(13) C(12) H(9) 120.5(2) no . . .
C(12) C(13) H(10) 120.0(3) no . . .
C(14) C(13) H(10) 120.2(3) no . . .
C(9) C(14) H(11) 119.0(3) no . . .
C(13) C(14) H(11) 120.2(2) no . . .
N(1) C(16) H(12) 109.6 no . . .
N(1) C(16) H(13) 109.1 no . . .
N(1) C(16) H(14) 109.7 no . . .
H(12) C(16) H(13) 109.5 no . . .
H(12) C(16) H(14) 109.5 no . . .
H(13) C(16) H(14) 109.5 no . . .
N(1) C(17) H(15) 109.3 no . . .
N(1) C(17) H(16) 110.3 no . . .
N(1) C(17) H(17) 108.8 no . . .
H(15) C(17) H(16) 109.5 no . . .
H(15) C(17) H(17) 109.5 no . . .
H(16) C(17) H(17) 109.5 no . . .

loop_
_geom_bond_atom_site_label_1
_geom_bond_atom_site_label_2
_geom_bond_distance
_geom_bond_publ_flag
_geom_bond_site_symmetry_1
_geom_bond_site_symmetry_2
O(1) C(15) 1.234(3) yes . .
N(1) C(15) 1.340(3) yes . .
N(1) C(16) 1.452(4) yes . .
N(1) C(17) 1.464(4) yes . .
C(1) C(2) 1.401(3) yes . .
C(1) C(6) 1.396(4) yes . .
C(1) C(7) 1.481(3) yes . .
C(2) C(3) 1.369(3) yes . .
C(3) C(4) 1.378(5) yes . .
C(4) C(5) 1.381(3) yes . .
C(5) C(6) 1.376(3) yes . .
C(7) C(8) 1.332(3) yes . .
C(7) C(15) 1.508(4) yes . .
C(8) C(9) 1.476(4) yes . .
C(9) C(10) 1.393(3) yes . .
C(9) C(14) 1.395(3) yes . .
C(10) C(11) 1.384(4) yes . .
C(11) C(12) 1.388(3) yes . .
C(12) C(13) 1.383(4) yes . .
C(13) C(14) 1.388(4) yes . .
C(2) H(1) 0.950(4) no . .
C(3) H(2) 0.950(3) no . .
C(4) H(3) 0.950(3) no . .
C(5) H(4) 0.950(5) no . .
C(6) H(5) 0.950(3) no . .
C(8) H(6) 0.950(3) no . .
C(10) H(7) 0.950(3) no . .
C(11) H(8) 0.950(3) no . .
C(12) H(9) 0.950(5) no . .
C(13) H(10) 0.950(3) no . .
C(14) H(11) 0.950(3) no . .
C(16) H(12) 0.950 no . .
C(16) H(13) 0.950 no . .
C(16) H(14) 0.950 no . .
C(17) H(15) 0.950 no . .
C(17) H(16) 0.950 no . .
C(17) H(17) 0.950 no . .

loop_
_geom_contact_atom_site_label_1
_geom_contact_atom_site_label_2
_geom_contact_distance
_geom_contact_publ_flag
_geom_contact_site_symmetry_1
_geom_contact_site_symmetry_2
O(1) N(1) 2.258(2) ? . .
O(1) C(1) 3.285(3) ? . .
O(1) C(2) 3.363(3) ? . .
O(1) C(7) 2.370(3) ? . .
O(1) C(8) 3.103(3) ? . .
O(1) C(8) 3.350(2) ? . 3_556
O(1) C(13) 3.304(3) ? . 4_555
O(1) C(14) 3.382(4) ? . 3_556
O(1) C(16) 3.468(3) ? . 1_545
O(1) C(16) 3.597(3) ? . .
O(1) C(17) 2.740(3) ? . .
N(1) O(1) 2.258(2) ? . .
N(1) C(1) 3.244(3) ? . .
N(1) C(7) 2.445(3) ? . .
N(1) C(8) 3.296(3) ? . .
C(1) O(1) 3.285(3) ? . .
C(1) N(1) 3.244(3) ? . .
C(1) C(3) 2.409(3) ? . .
C(1) C(4) 2.787(3) ? . .
C(1) C(5) 2.414(4) ? . .
C(1) C(8) 2.515(2) ? . .
C(1) C(9) 3.153(3) ? . .
C(1) C(10) 3.236(3) ? . .
C(1) C(15) 2.522(4) ? . .
C(1) C(16) 3.389(3) ? . .
C(2) O(1) 3.363(3) ? . .
C(2) C(3) 3.531(3) ? . 6_546
C(2) C(4) 2.386(4) ? . .
C(2) C(5) 2.761(5) ? . .
C(2) C(6) 2.394(4) ? . .
C(2) C(7) 2.507(2) ? . .
C(2) C(15) 2.996(3) ? . .
C(3) C(1) 2.409(3) ? . .
C(3) C(2) 3.531(3) ? . 6_556
C(3) C(3) 3.591(4) ? . 6_546
C(3) C(3) 3.591(4) ? . 6_556
C(3) C(5) 2.387(4) ? . .
C(3) C(6) 2.753(3) ? . .
C(4) C(1) 2.787(3) ? . .
C(4) C(2) 2.386(4) ? . .
C(4) C(6) 2.387(3) ? . .
C(4) C(12) 3.589(4) ? . 7_546
C(5) C(1) 2.414(4) ? . .
C(5) C(2) 2.761(5) ? . .
C(5) C(3) 2.387(4) ? . .
C(5) C(12) 3.503(4) ? . 7_556
C(6) C(2) 2.394(4) ? . .
C(6) C(3) 2.753(3) ? . .
C(6) C(4) 2.387(3) ? . .
C(6) C(7) 2.508(4) ? . .
C(6) C(8) 3.142(3) ? . .
C(6) C(9) 3.310(3) ? . .
C(6) C(10) 3.294(3) ? . .
C(7) O(1) 2.370(3) ? . .
C(7) N(1) 2.445(3) ? . .
C(7) C(2) 2.507(2) ? . .
C(7) C(6) 2.508(4) ? . .
C(7) C(9) 2.536(3) ? . .
C(7) C(10) 3.151(4) ? . .
C(7) C(16) 2.855(3) ? . .
C(8) O(1) 3.103(3) ? . .
C(8) O(1) 3.350(2) ? . 3_556
C(8) N(1) 3.296(3) ? . .
C(8) C(1) 2.515(2) ? . .
C(8) C(6) 3.142(3) ? . .
C(8) C(10) 2.518(4) ? . .
C(8) C(14) 2.468(3) ? . .
C(8) C(15) 2.436(4) ? . .
C(8) C(16) 3.564(3) ? . 1_545
C(8) C(16) 3.552(3) ? . .
C(9) C(1) 3.153(3) ? . .
C(9) C(6) 3.310(3) ? . .
C(9) C(7) 2.536(3) ? . .
C(9) C(11) 2.412(4) ? . .
C(9) C(12) 2.791(4) ? . .
C(9) C(13) 2.420(4) ? . .
C(10) C(1) 3.236(3) ? . .
C(10) C(6) 3.294(3) ? . .
C(10) C(7) 3.151(4) ? . .
C(10) C(8) 2.518(4) ? . .
C(10) C(12) 2.403(4) ? . .
C(10) C(13) 2.774(3) ? . .
C(10) C(14) 2.398(3) ? . .
C(11) C(9) 2.412(4) ? . .
C(11) C(13) 2.399(3) ? . .
C(11) C(14) 2.766(3) ? . .
C(12) C(4) 3.589(4) ? . 7_546
C(12) C(5) 3.503(4) ? . 7_556
C(12) C(9) 2.791(4) ? . .
C(12) C(10) 2.403(4) ? . .
C(12) C(14) 2.398(4) ? . .
C(13) O(1) 3.304(3) ? . 4_554
C(13) C(9) 2.420(4) ? . .
C(13) C(10) 2.774(3) ? . .
C(13) C(11) 2.399(3) ? . .
C(14) O(1) 3.382(4) ? . 3_556
C(14) C(8) 2.468(3) ? . .
C(14) C(10) 2.398(3) ? . .
C(14) C(11) 2.766(3) ? . .
C(14) C(12) 2.398(4) ? . .
C(15) C(1) 2.522(4) ? . .
C(15) C(2) 2.996(3) ? . .
C(15) C(8) 2.436(4) ? . .
C(15) C(16) 2.460(3) ? . .
C(15) C(17) 2.426(4) ? . .
C(16) O(1) 3.597(3) ? . .
C(16) O(1) 3.468(3) ? . 1_565
C(16) C(1) 3.389(3) ? . .
C(16) C(7) 2.855(3) ? . .
C(16) C(8) 3.552(3) ? . .
C(16) C(8) 3.564(3) ? . 1_565
C(16) C(15) 2.460(3) ? . .
C(16) C(17) 2.483(5) ? . .
C(17) O(1) 2.740(3) ? . .
C(17) C(15) 2.426(4) ? . .
C(17) C(16) 2.483(5) ? . .
O(1) H(1) 2.775(3) ? . .
O(1) H(6) 3.061(3) ? . .
O(1) H(6) 2.547(2) ? . 3_556
O(1) H(9) 3.497(2) ? . 4_555
O(1) H(10) 2.425(3) ? . 4_555
O(1) H(11) 2.911(4) ? . 3_556
O(1) H(12) 3.331 ? . 1_545
O(1) H(13) 2.780 ? . 1_545
O(1) H(15) 3.072 ? . .
O(1) H(16) 3.072 ? . 1_545
O(1) H(16) 3.589 ? . .
O(1) H(17) 2.410 ? . .
N(1) H(2) 3.571(3) ? . 6_556
N(1) H(6) 3.225(3) ? . .
N(1) H(12) 1.984 ? . .
N(1) H(13) 1.978 ? . .
N(1) H(13) 3.328 ? . 3_566
N(1) H(14) 1.985 ? . .
N(1) H(14) 3.478 ? . 3_566
N(1) H(15) 1.991 ? . .
N(1) H(16) 2.003 ? . .
N(1) H(17) 1.986 ? . .
C(1) H(1) 2.038(3) ? . .
C(1) H(2) 3.264(3) ? . .
C(1) H(2) 3.314(3) ? . 6_556
C(1) H(4) 3.270(4) ? . .
C(1) H(5) 2.033(4) ? . .
C(1) H(6) 3.326(3) ? . .
C(1) H(7) 2.769(3) ? . .
C(1) H(12) 3.262 ? . .
C(1) H(14) 3.126 ? . .
C(2) H(2) 2.017(3) ? . .
C(2) H(2) 3.504(3) ? . 6_546
C(2) H(2) 3.081(3) ? . 6_556
C(2) H(3) 3.243(4) ? . .
C(2) H(5) 3.253(4) ? . .
C(2) H(7) 3.384(3) ? . .
C(2) H(12) 3.555 ? . 1_545
C(3) H(1) 2.022(4) ? . .
C(3) H(1) 3.059(3) ? . 6_556
C(3) H(2) 3.163(4) ? . 6_556
C(3) H(3) 2.030(4) ? . .
C(3) H(4) 3.245(4) ? . .
C(3) H(9) 3.140(4) ? . 7_546
C(3) H(12) 3.302 ? . 6_546
C(4) H(1) 3.244(4) ? . .
C(4) H(1) 2.876(4) ? . 6_556
C(4) H(2) 2.025(4) ? . .
C(4) H(2) 3.430(4) ? . 6_556
C(4) H(4) 2.029(4) ? . .
C(4) H(5) 3.245(3) ? . .
C(4) H(8) 3.326(4) ? . 7_546
C(4) H(9) 2.877(4) ? . 7_546
C(5) H(2) 3.244(4) ? . .
C(5) H(3) 2.030(3) ? . .
C(5) H(5) 2.025(3) ? . .
C(5) H(5) 3.341(5) ? . 7_556
C(5) H(8) 3.031(4) ? . 7_546
C(5) H(9) 3.573(3) ? . 7_546
C(6) H(1) 3.252(4) ? . .
C(6) H(2) 3.559(4) ? . 6_556
C(6) H(3) 3.244(3) ? . .
C(6) H(4) 2.027(4) ? . .
C(6) H(4) 3.336(4) ? . 7_556
C(6) H(7) 3.030(3) ? . .
C(6) H(8) 3.582(4) ? . 1_565
C(6) H(8) 3.436(4) ? . 7_546
C(6) H(12) 3.524 ? . .
C(6) H(14) 3.361 ? . .
C(7) H(1) 2.657(2) ? . .
C(7) H(5) 2.661(4) ? . .
C(7) H(6) 1.941(2) ? . .
C(7) H(7) 2.941(4) ? . .
C(7) H(12) 3.406 ? . 1_545
C(7) H(12) 3.157 ? . .
C(7) H(13) 3.230 ? . 1_545
C(7) H(14) 2.497 ? . .
C(8) H(5) 2.949(4) ? . .
C(8) H(6) 3.573(4) ? . 3_556
C(8) H(7) 2.691(3) ? . .
C(8) H(11) 2.603(3) ? . .
C(8) H(12) 3.530 ? . 1_545
C(8) H(13) 3.032 ? . 1_545
C(8) H(13) 3.418 ? . 3_566
C(8) H(14) 3.585 ? . 1_545
C(8) H(14) 2.927 ? . .
C(8) H(15) 3.497 ? . 3_566
C(9) H(4) 3.206(4) ? . 7_556
C(9) H(5) 2.948(3) ? . .
C(9) H(6) 2.070(4) ? . .
C(9) H(7) 2.036(3) ? . .
C(9) H(8) 3.268(4) ? . .
C(9) H(10) 3.276(3) ? . .
C(9) H(11) 2.033(3) ? . .
C(9) H(14) 3.510 ? . 1_545
C(9) H(15) 3.467 ? . 3_556
C(10) H(4) 3.066(4) ? . 7_556
C(10) H(5) 3.557(3) ? . 1_545
C(10) H(5) 3.173(3) ? . .
C(10) H(6) 3.264(4) ? . .
C(10) H(8) 2.032(4) ? . .
C(10) H(8) 3.330(3) ? . 7_546
C(10) H(9) 3.258(4) ? . .
C(10) H(11) 3.253(3) ? . .
C(10) H(12) 3.449 ? . 1_545
C(10) H(14) 3.180 ? . 1_545
C(11) H(4) 2.939(4) ? . 7_556
C(11) H(5) 3.336(3) ? . 1_545
C(11) H(7) 2.033(4) ? . .
C(11) H(8) 3.313(3) ? . 7_546
C(11) H(9) 2.033(4) ? . .
C(11) H(10) 3.257(3) ? . .
C(12) H(3) 3.448(4) ? . 7_546
C(12) H(3) 3.573(4) ? . 7_556
C(12) H(4) 2.928(3) ? . 7_556
C(12) H(7) 3.260(4) ? . .
C(12) H(8) 2.036(3) ? . .
C(12) H(10) 2.032(3) ? . .
C(12) H(11) 3.257(4) ? . .
C(12) H(17) 3.162 ? . 4_554
C(13) H(3) 3.149(4) ? . 7_556
C(13) H(4) 3.064(3) ? . 7_556
C(13) H(8) 3.256(3) ? . .
C(13) H(9) 2.037(4) ? . .
C(13) H(11) 2.039(4) ? . .
C(13) H(11) 3.557(3) ? . 2_555
C(13) H(17) 2.924 ? . 4_554
C(14) H(4) 3.204(4) ? . 7_556
C(14) H(6) 2.644(4) ? . .
C(14) H(7) 3.257(3) ? . .
C(14) H(9) 3.260(4) ? . .
C(14) H(10) 2.039(4) ? . .
C(14) H(10) 3.343(3) ? . 2_555
C(14) H(15) 3.552 ? . 3_556
C(14) H(16) 3.567 ? . 3_566
C(14) H(17) 3.429 ? . 3_556
C(15) H(1) 2.741(3) ? . .
C(15) H(6) 2.503(3) ? . .
C(15) H(6) 3.152(3) ? . 3_556
C(15) H(10) 3.321(4) ? . 4_555
C(15) H(12) 2.889 ? . .
C(15) H(13) 3.380 ? . 1_545
C(15) H(13) 3.172 ? . .
C(15) H(13) 3.461 ? . 3_566
C(15) H(14) 2.575 ? . .
C(15) H(15) 2.850 ? . .
C(15) H(16) 3.160 ? . .
C(15) H(17) 2.505 ? . .
C(16) H(2) 3.362(3) ? . 6_556
C(16) H(6) 3.577(3) ? . .
C(16) H(6) 3.483(4) ? . 3_566
C(16) H(7) 3.221(5) ? . 1_565
C(16) H(15) 2.882 ? . .
C(16) H(15) 3.243 ? . 3_566
C(16) H(16) 2.553 ? . .
C(16) H(17) 3.231 ? . .
C(17) H(3) 3.506(3) ? . 6_556
C(17) H(6) 3.520(3) ? . 3_566
C(17) H(9) 3.491(3) ? . 4_555
C(17) H(10) 3.328(3) ? . 4_555
C(17) H(11) 3.252(4) ? . 3_566
C(17) H(12) 2.918 ? . .
C(17) H(13) 2.509 ? . .
C(17) H(14) 3.223 ? . .
C(17) H(14) 3.320 ? . 3_566
H(1) O(1) 2.775(3) ? . .
H(1) C(1) 2.038(3) ? . .
H(1) C(3) 2.022(4) ? . .
H(1) C(3) 3.059(3) ? . 6_546
H(1) C(4) 3.244(4) ? . .
H(1) C(4) 2.876(4) ? . 6_546
H(1) C(6) 3.252(4) ? . .
H(1) C(7) 2.657(2) ? . .
H(1) C(15) 2.741(3) ? . .
H(1) H(2) 2.319(3) ? . .
H(1) H(2) 3.094(3) ? . 6_546
H(1) H(2) 3.421(3) ? . 6_556
H(1) H(3) 2.782(4) ? . 6_546
H(1) H(9) 3.052(4) ? . 4_555
H(1) H(10) 3.507(5) ? . 4_555
H(1) H(12) 3.157 ? . 1_545
H(2) N(1) 3.571(3) ? . 6_546
H(2) C(1) 3.264(3) ? . .
H(2) C(1) 3.314(3) ? . 6_546
H(2) C(2) 2.017(3) ? . .
H(2) C(2) 3.081(3) ? . 6_546
H(2) C(2) 3.504(3) ? . 6_556
H(2) C(3) 3.163(4) ? . 6_546
H(2) C(4) 2.025(4) ? . .
H(2) C(4) 3.430(4) ? . 6_546
H(2) C(5) 3.244(4) ? . .
H(2) C(6) 3.559(4) ? . 6_546
H(2) C(16) 3.362(3) ? . 6_546
H(2) H(1) 2.319(3) ? . .
H(2) H(1) 3.421(3) ? . 6_546
H(2) H(1) 3.094(3) ? . 6_556
H(2) H(2) 3.553(3) ? . 6_546
H(2) H(2) 3.553(3) ? . 6_556
H(2) H(3) 2.327(5) ? . .
H(2) H(9) 3.202(5) ? . 7_546
H(2) H(12) 2.528 ? . 6_546
H(3) C(2) 3.243(4) ? . .
H(3) C(3) 2.030(4) ? . .
H(3) C(5) 2.030(3) ? . .
H(3) C(6) 3.244(3) ? . .
H(3) C(12) 3.448(4) ? . 7_546
H(3) C(12) 3.573(4) ? . 7_556
H(3) C(13) 3.149(4) ? . 7_556
H(3) C(17) 3.506(3) ? . 6_546
H(3) H(1) 2.782(4) ? . 6_556
H(3) H(2) 2.327(5) ? . .
H(3) H(4) 2.330(3) ? . .
H(3) H(8) 3.575(4) ? . 7_546
H(3) H(9) 2.757(3) ? . 7_546
H(3) H(10) 2.997(4) ? . 7_556
H(3) H(12) 3.183 ? . 6_546
H(3) H(16) 2.884 ? . 6_546
H(3) H(17) 3.552 ? . 6_546
H(4) C(1) 3.270(4) ? . .
H(4) C(3) 3.245(4) ? . .
H(4) C(4) 2.029(4) ? . .
H(4) C(6) 2.027(4) ? . .
H(4) C(6) 3.336(4) ? . 7_556
H(4) C(9) 3.206(4) ? . 7_556
H(4) C(10) 3.066(4) ? . 7_556
H(4) C(11) 2.939(4) ? . 7_556
H(4) C(12) 2.928(3) ? . 7_556
H(4) C(13) 3.064(3) ? . 7_556
H(4) C(14) 3.204(4) ? . 7_556
H(4) H(3) 2.330(3) ? . .
H(4) H(4) 3.535(3) ? . 7_556
H(4) H(5) 2.327(3) ? . .
H(4) H(5) 2.671(4) ? . 7_556
H(4) H(8) 3.509(3) ? . 1_565
H(4) H(8) 3.095(3) ? . 7_546
H(4) H(8) 3.412(3) ? . 7_556
H(4) H(9) 3.395(3) ? . 7_556
H(4) H(10) 3.583(3) ? . 7_556
H(5) C(1) 2.033(4) ? . .
H(5) C(2) 3.253(4) ? . .
H(5) C(4) 3.245(3) ? . .
H(5) C(5) 2.025(3) ? . .
H(5) C(5) 3.341(5) ? . 7_556
H(5) C(7) 2.661(4) ? . .
H(5) C(8) 2.949(4) ? . .
H(5) C(9) 2.948(3) ? . .
H(5) C(10) 3.173(3) ? . .
H(5) C(10) 3.557(3) ? . 1_565
H(5) C(11) 3.336(3) ? . 1_565
H(5) H(4) 2.327(3) ? . .
H(5) H(4) 2.671(4) ? . 7_556
H(5) H(5) 3.549(5) ? . 7_556
H(5) H(7) 3.191(3) ? . .
H(5) H(7) 3.232(3) ? . 1_565
H(5) H(8) 2.811(4) ? . 1_565
H(5) H(12) 3.562 ? . .
H(5) H(14) 3.080 ? . .
H(6) O(1) 3.061(3) ? . .
H(6) O(1) 2.547(2) ? . 3_556
H(6) N(1) 3.225(3) ? . .
H(6) C(1) 3.326(3) ? . .
H(6) C(7) 1.941(2) ? . .
H(6) C(8) 3.573(4) ? . 3_556
H(6) C(9) 2.070(4) ? . .
H(6) C(10) 3.264(4) ? . .
H(6) C(14) 2.644(4) ? . .
H(6) C(15) 2.503(3) ? . .
H(6) C(15) 3.152(3) ? . 3_556
H(6) C(16) 3.577(3) ? . .
H(6) C(16) 3.483(4) ? . 3_566
H(6) C(17) 3.520(3) ? . 3_566
H(6) H(6) 2.946(4) ? . 3_556
H(6) H(7) 3.519(3) ? . .
H(6) H(11) 2.479(4) ? . .
H(6) H(13) 3.054 ? . 1_545
H(6) H(13) 2.560 ? . 3_566
H(6) H(14) 2.994 ? . .
H(6) H(15) 3.132 ? . 3_566
H(6) H(16) 3.177 ? . 3_566
H(7) C(1) 2.769(3) ? . .
H(7) C(2) 3.384(3) ? . .
H(7) C(6) 3.030(3) ? . .
H(7) C(7) 2.941(4) ? . .
H(7) C(8) 2.691(3) ? . .
H(7) C(9) 2.036(3) ? . .
H(7) C(11) 2.033(4) ? . .
H(7) C(12) 3.260(4) ? . .
H(7) C(14) 3.257(3) ? . .
H(7) C(16) 3.221(5) ? . 1_545
H(7) H(5) 3.232(3) ? . 1_545
H(7) H(5) 3.191(3) ? . .
H(7) H(6) 3.519(3) ? . .
H(7) H(8) 2.332(4) ? . .
H(7) H(8) 2.954(4) ? . 7_546
H(7) H(12) 2.813 ? . 1_545
H(7) H(13) 3.448 ? . 1_545
H(7) H(14) 2.916 ? . 1_545
H(8) C(4) 3.326(4) ? . 7_546
H(8) C(5) 3.031(4) ? . 7_546
H(8) C(6) 3.582(4) ? . 1_545
H(8) C(6) 3.436(4) ? . 7_546
H(8) C(9) 3.268(4) ? . .
H(8) C(10) 2.032(4) ? . .
H(8) C(10) 3.330(3) ? . 7_546
H(8) C(11) 3.313(3) ? . 7_546
H(8) C(12) 2.036(3) ? . .
H(8) C(13) 3.256(3) ? . .
H(8) H(3) 3.575(4) ? . 7_546
H(8) H(4) 3.509(3) ? . 1_545
H(8) H(4) 3.095(3) ? . 7_546
H(8) H(4) 3.412(3) ? . 7_556
H(8) H(5) 2.811(4) ? . 1_545
H(8) H(7) 2.332(4) ? . .
H(8) H(7) 2.954(4) ? . 7_546
H(8) H(8) 2.917(3) ? . 7_546
H(8) H(9) 2.331(3) ? . .
H(9) O(1) 3.497(2) ? . 4_554
H(9) C(3) 3.140(4) ? . 7_546
H(9) C(4) 2.877(4) ? . 7_546
H(9) C(5) 3.573(3) ? . 7_546
H(9) C(10) 3.258(4) ? . .
H(9) C(11) 2.033(4) ? . .
H(9) C(13) 2.037(4) ? . .
H(9) C(14) 3.260(4) ? . .
H(9) C(17) 3.491(3) ? . 4_554
H(9) H(1) 3.052(4) ? . 4_554
H(9) H(2) 3.202(5) ? . 7_546
H(9) H(3) 2.757(3) ? . 7_546
H(9) H(4) 3.395(3) ? . 7_556
H(9) H(8) 2.331(3) ? . .
H(9) H(10) 2.340(4) ? . .
H(9) H(16) 3.544 ? . 4_554
H(9) H(17) 2.883 ? . 4_554
H(10) O(1) 2.425(3) ? . 4_554
H(10) C(9) 3.276(3) ? . .
H(10) C(11) 3.257(3) ? . .
H(10) C(12) 2.032(3) ? . .
H(10) C(14) 2.039(4) ? . .
H(10) C(14) 3.343(3) ? . 2_555
H(10) C(15) 3.321(4) ? . 4_554
H(10) C(17) 3.328(3) ? . 4_554
H(10) H(1) 3.507(5) ? . 4_554
H(10) H(3) 2.997(4) ? . 7_556
H(10) H(4) 3.583(3) ? . 7_556
H(10) H(9) 2.340(4) ? . .
H(10) H(10) 3.367(4) ? . 2_555
H(10) H(11) 2.344(4) ? . .
H(10) H(11) 2.789(3) ? . 2_555
H(10) H(16) 3.299 ? . 4_564
H(10) H(17) 2.425 ? . 4_554
H(11) O(1) 2.911(4) ? . 3_556
H(11) C(8) 2.603(3) ? . .
H(11) C(9) 2.033(3) ? . .
H(11) C(10) 3.253(3) ? . .
H(11) C(12) 3.257(4) ? . .
H(11) C(13) 2.039(4) ? . .
H(11) C(13) 3.557(3) ? . 2_555
H(11) C(17) 3.252(4) ? . 3_566
H(11) H(6) 2.479(4) ? . .
H(11) H(10) 2.344(4) ? . .
H(11) H(10) 2.789(3) ? . 2_555
H(11) H(11) 3.339(3) ? . 2_555
H(11) H(15) 3.016 ? . 3_566
H(11) H(16) 2.646 ? . 3_566
H(11) H(17) 3.450 ? . 3_556
H(12) O(1) 3.331 ? . 1_565
H(12) N(1) 1.984 ? . .
H(12) C(1) 3.262 ? . .
H(12) C(2) 3.555 ? . 1_565
H(12) C(3) 3.302 ? . 6_556
H(12) C(6) 3.524 ? . .
H(12) C(7) 3.157 ? . .
H(12) C(7) 3.406 ? . 1_565
H(12) C(8) 3.530 ? . 1_565
H(12) C(10) 3.449 ? . 1_565
H(12) C(15) 2.889 ? . .
H(12) C(17) 2.918 ? . .
H(12) H(1) 3.157 ? . 1_565
H(12) H(2) 2.528 ? . 6_556
H(12) H(3) 3.183 ? . 6_556
H(12) H(5) 3.562 ? . .
H(12) H(7) 2.813 ? . 1_565
H(12) H(13) 1.551 ? . .
H(12) H(14) 1.551 ? . .
H(12) H(15) 3.514 ? . .
H(12) H(16) 2.779 ? . .
H(12) H(17) 3.548 ? . .
H(13) O(1) 2.780 ? . 1_565
H(13) N(1) 1.978 ? . .
H(13) N(1) 3.328 ? . 3_566
H(13) C(7) 3.230 ? . 1_565
H(13) C(8) 3.032 ? . 1_565
H(13) C(8) 3.418 ? . 3_566
H(13) C(15) 3.172 ? . .
H(13) C(15) 3.380 ? . 1_565
H(13) C(15) 3.461 ? . 3_566
H(13) C(17) 2.509 ? . .
H(13) H(6) 3.054 ? . 1_565
H(13) H(6) 2.560 ? . 3_566
H(13) H(7) 3.448 ? . 1_565
H(13) H(12) 1.551 ? . .
H(13) H(13) 3.542 ? . 3_566
H(13) H(14) 1.551 ? . .
H(13) H(14) 3.345 ? . 3_566
H(13) H(15) 2.701 ? . .
H(13) H(15) 3.184 ? . 3_566
H(13) H(16) 2.391 ? . .
H(13) H(17) 3.403 ? . .
H(14) N(1) 1.985 ? . .
H(14) N(1) 3.478 ? . 3_566
H(14) C(1) 3.126 ? . .
H(14) C(6) 3.361 ? . .
H(14) C(7) 2.497 ? . .
H(14) C(8) 2.927 ? . .
H(14) C(8) 3.585 ? . 1_565
H(14) C(9) 3.510 ? . 1_565
H(14) C(10) 3.180 ? . 1_565
H(14) C(15) 2.575 ? . .
H(14) C(17) 3.223 ? . .
H(14) C(17) 3.320 ? . 3_566
H(14) H(5) 3.080 ? . .
H(14) H(6) 2.994 ? . .
H(14) H(7) 2.916 ? . 1_565
H(14) H(12) 1.551 ? . .
H(14) H(13) 1.551 ? . .
H(14) H(13) 3.345 ? . 3_566
H(14) H(15) 3.490 ? . .
H(14) H(15) 2.509 ? . 3_566
H(14) H(16) 3.439 ? . .
H(15) O(1) 3.072 ? . .
H(15) N(1) 1.991 ? . .
H(15) C(8) 3.497 ? . 3_566
H(15) C(9) 3.467 ? . 3_556
H(15) C(14) 3.552 ? . 3_556
H(15) C(15) 2.850 ? . .
H(15) C(16) 2.882 ? . .
H(15) C(16) 3.243 ? . 3_566
H(15) H(6) 3.132 ? . 3_566
H(15) H(11) 3.016 ? . 3_566
H(15) H(12) 3.514 ? . .
H(15) H(13) 2.701 ? . .
H(15) H(13) 3.184 ? . 3_566
H(15) H(14) 3.490 ? . .
H(15) H(14) 2.509 ? . 3_566
H(15) H(16) 1.551 ? . .
H(15) H(17) 1.551 ? . .
H(16) O(1) 3.589 ? . .
H(16) O(1) 3.072 ? . 1_565
H(16) N(1) 2.003 ? . .
H(16) C(14) 3.567 ? . 3_566
H(16) C(15) 3.160 ? . .
H(16) C(16) 2.553 ? . .
H(16) H(3) 2.884 ? . 6_556
H(16) H(6) 3.177 ? . 3_566
H(16) H(9) 3.544 ? . 4_555
H(16) H(10) 3.299 ? . 4_565
H(16) H(11) 2.646 ? . 3_566
H(16) H(12) 2.779 ? . .
H(16) H(13) 2.391 ? . .
H(16) H(14) 3.439 ? . .
H(16) H(15) 1.551 ? . .
H(16) H(17) 1.551 ? . .
H(17) O(1) 2.410 ? . .
H(17) N(1) 1.986 ? . .
H(17) C(12) 3.162 ? . 4_555
H(17) C(13) 2.924 ? . 4_555
H(17) C(14) 3.429 ? . 3_556
H(17) C(15) 2.505 ? . .
H(17) C(16) 3.231 ? . .
H(17) H(3) 3.552 ? . 6_556
H(17) H(9) 2.883 ? . 4_555
H(17) H(10) 2.425 ? . 4_555
H(17) H(11) 3.450 ? . 3_556
H(17) H(12) 3.548 ? . .
H(17) H(13) 3.403 ? . .
H(17) H(15) 1.551 ? . .
H(17) H(16) 1.551 ? . .

loop_
_geom_torsion_atom_site_label_1
_geom_torsion_atom_site_label_2
_geom_torsion_atom_site_label_3
_geom_torsion_atom_site_label_4
_geom_torsion
_geom_torsion_publ_flag
_geom_torsion_site_symmetry_1
_geom_torsion_site_symmetry_2
_geom_torsion_site_symmetry_3
_geom_torsion_site_symmetry_4
C(16) N(1) C(15) O(1) -179.22(19) ? . . . .
C(16) N(1) C(15) C(7) 0.5(2) ? . . . .
C(17) N(1) C(15) O(1) -1.6(3) ? . . . .
C(17) N(1) C(15) C(7) 178.06(18) ? . . . .
C(2) C(1) C(6) C(5) 0.8(4) ? . . . .
C(6) C(1) C(2) C(3) -1.4(3) ? . . . .
C(2) C(1) C(7) C(8) -134.0(2) ? . . . .
C(2) C(1) C(7) C(15) 42.9(3) ? . . . .
C(7) C(1) C(2) C(3) -179.8(2) ? . . . .
C(6) C(1) C(7) C(8) 47.7(3) ? . . . .
C(6) C(1) C(7) C(15) -135.4(2) ? . . . .
C(7) C(1) C(6) C(5) 179.2(2) ? . . . .
C(1) C(2) C(3) C(4) 1.5(4) ? . . . .
C(2) C(3) C(4) C(5) -1.0(4) ? . . . .
C(3) C(4) C(5) C(6) 0.3(4) ? . . . .
C(4) C(5) C(6) C(1) -0.3(4) ? . . . .
C(1) C(7) C(8) C(9) 7.8(4) ? . . . .
C(1) C(7) C(15) O(1) -96.5(2) ? . . . .
C(1) C(7) C(15) N(1) 83.8(2) ? . . . .
C(8) C(7) C(15) O(1) 80.8(2) ? . . . .
C(8) C(7) C(15) N(1) -98.9(2) ? . . . .
C(15) C(7) C(8) C(9) -169.0(2) ? . . . .
C(7) C(8) C(9) C(10) 37.3(4) ? . . . .
C(7) C(8) C(9) C(14) -146.7(2) ? . . . .
C(8) C(9) C(10) C(11) 176.0(2) ? . . . .
C(8) C(9) C(14) C(13) -177.3(2) ? . . . .
C(10) C(9) C(14) C(13) -1.1(4) ? . . . .
C(14) C(9) C(10) C(11) -0.0(3) ? . . . .
C(9) C(10) C(11) C(12) 1.1(4) ? . . . .
C(10) C(11) C(12) C(13) -1.1(4) ? . . . .
C(11) C(12) C(13) C(14) 0.0(4) ? . . . .
C(12) C(13) C(14) C(9) 1.1(4) ? . . . .

loop_
_cod_related_entry_id
_cod_related_entry_database
_cod_related_entry_code
1 ChemSpider 30660087
